data_7012614
loop_
_publ_author_name
'Brechin, Euan K.'
'Christou, George'
'Soler, Monica'
'Helliwell, Madeleine'
'Teat, Simon J.'

_publ_section_title
;
 Novel octanuclear and enneanuclear manganese clusters with carboxylate
 and pyrimidine ligands
;
_journal_issue 4
_journal_name_full 'Dalton Transactions'
_journal_page_first 513
_journal_paper_doi 10.1039/b212347a
_journal_year 2003
_chemical_formula_sum 'C52 H76 Cl12 Mn8 N6 O32'
_chemical_formula_weight 2162.10
_space_group_IT_number 2
_symmetry_cell_setting triclinic
_symmetry_space_group_name_Hall '-P 1'
_symmetry_space_group_name_H-M 'P -1'
_atom_sites_solution_hydrogens difmap
_atom_sites_solution_primary direct
_atom_sites_solution_secondary difmap
_audit_creation_method SHELXL-97
_cell_angle_alpha 61.988(2)
_cell_angle_beta 71.912(2)
_cell_angle_gamma 79.640(2)
_cell_formula_units_Z 1
_cell_length_a 10.3843(8)
_cell_length_b 15.5276(12)
_cell_length_c 15.7421(12)
_cell_measurement_reflns_used 11510
_cell_measurement_temperature 150(2)
_cell_measurement_theta_max 25.50
_cell_measurement_theta_min 2.41
_cell_volume 2128.4(3)
_computing_cell_refinement 'Bruker SAINT'
_computing_data_collection 'Bruker SMART'
_computing_data_reduction 'Bruker SAINT'
_computing_molecular_graphics 'Bruker SHELXTL'
_computing_publication_material 'Bruker SHELXTL and local programs'
_computing_structure_refinement 'Bruker SHELXTL'
_computing_structure_solution 'Bruker SHELXTL'
_diffrn_ambient_temperature 150(2)
_diffrn_measured_fraction_theta_full 0.985
_diffrn_measured_fraction_theta_max 0.985
_diffrn_measurement_device_type 'Bruker SMART 1K CCD diffractometer'
_diffrn_measurement_method '\w rotation with narrow frames'
_diffrn_radiation_monochromator 'silicon 111'
_diffrn_radiation_source 'Daresbury SRS station 9.8'
_diffrn_radiation_type synchrotron
_diffrn_radiation_wavelength 0.6881
_diffrn_reflns_av_R_equivalents 0.0428
_diffrn_reflns_av_sigmaI/netI 0.0673
_diffrn_reflns_limit_h_max 12
_diffrn_reflns_limit_h_min -12
_diffrn_reflns_limit_k_max 19
_diffrn_reflns_limit_k_min -19
_diffrn_reflns_limit_l_max 19
_diffrn_reflns_limit_l_min -19
_diffrn_reflns_number 17147
_diffrn_reflns_theta_full 25.52
_diffrn_reflns_theta_max 25.52
_diffrn_reflns_theta_min 2.14
_diffrn_standards_decay_% 13
_diffrn_standards_number 0
_exptl_absorpt_coefficient_mu 1.602
_exptl_absorpt_correction_T_max 0.95
_exptl_absorpt_correction_T_min 0.86
_exptl_absorpt_correction_type multi-scan
_exptl_crystal_colour orange
_exptl_crystal_density_diffrn 1.687
_exptl_crystal_density_method 'not measured'
_exptl_crystal_description block
_exptl_crystal_F_000 1090
_exptl_crystal_size_max 0.08
_exptl_crystal_size_mid 0.04
_exptl_crystal_size_min 0.02
_refine_diff_density_max 1.240
_refine_diff_density_min -1.531
_refine_diff_density_rms 0.161
_refine_ls_extinction_method none
_refine_ls_goodness_of_fit_ref 1.065
_refine_ls_hydrogen_treatment constr
_refine_ls_matrix_type full
_refine_ls_number_parameters 512
_refine_ls_number_reflns 8620
_refine_ls_number_restraints 38
_refine_ls_restrained_S_all 1.071
_refine_ls_R_factor_all 0.0963
_refine_ls_R_factor_gt 0.0757
_refine_ls_shift/su_max 0.005
_refine_ls_shift/su_mean 0.000
_refine_ls_structure_factor_coef Fsqd
_refine_ls_weighting_details 'calc w=1/[\s^2^(Fo^2^)+(0.1476P)^2^+3.1557P] where P=(Fo^2^+2Fc^2^)/3'
_refine_ls_weighting_scheme calc
_refine_ls_wR_factor_gt 0.2193
_refine_ls_wR_factor_ref 0.2363
_reflns_number_gt 6430
_reflns_number_total 8620
_reflns_threshold_expression I>2\s(I)
_cod_data_source_file b212347a.txt
_cod_data_source_block ekb32
_cod_original_sg_symbol_H-M P-1
_cod_database_code 7012614

loop_
_symmetry_equiv_pos_as_xyz
'x, y, z'
'-x, -y, -z'

loop_
_atom_site_label
_atom_site_type_symbol
_atom_site_fract_x
_atom_site_fract_y
_atom_site_fract_z
_atom_site_U_iso_or_equiv
_atom_site_adp_type
_atom_site_occupancy
_atom_site_symmetry_multiplicity
_atom_site_calc_flag
_atom_site_refinement_flags
_atom_site_disorder_assembly
_atom_site_disorder_group
Mn1 Mn 0.31851(8) 0.77097(5) 0.41586(6) 0.0261(2) Uani 1 1 d . . .
Mn2 Mn 0.48801(8) 0.64183(6) 0.35017(6) 0.0265(2) Uani 1 1 d . . .
Mn3 Mn 0.61885(8) 0.83942(6) 0.35109(6) 0.0275(2) Uani 1 1 d . . .
Mn4 Mn 0.31888(8) 0.55553(6) 0.60770(6) 0.0290(2) Uani 1 1 d . . .
O1 O 0.4801(4) 0.7746(3) 0.3189(3) 0.0276(8) Uani 1 1 d . . .
O2 O 0.3599(4) 0.6334(3) 0.4702(3) 0.0291(8) Uani 1 1 d . . .
O3 O 0.4998(4) 0.5016(3) 0.3916(3) 0.0304(8) Uani 1 1 d . . .
O10 O 0.1852(4) 0.7609(3) 0.3370(4) 0.0404(10) Uani 1 1 d . . .
O11 O 0.3256(5) 0.6587(3) 0.2824(3) 0.0420(10) Uani 1 1 d . . .
C11 C 0.2165(6) 0.7116(5) 0.2890(5) 0.0410(14) Uani 1 1 d . . .
C12 C 0.1166(9) 0.7128(7) 0.2362(7) 0.068(2) Uani 1 1 d . . .
H12A H 0.0300 0.7430 0.2588 0.101 Uiso 1 1 calc R . .
H12B H 0.1026 0.6458 0.2513 0.101 Uiso 1 1 calc R . .
H12C H 0.1523 0.7506 0.1641 0.101 Uiso 1 1 calc R . .
O20 O 0.2843(4) 0.9134(3) 0.3588(3) 0.0319(9) Uani 1 1 d . . .
O21 O 0.4925(4) 0.9707(3) 0.3019(3) 0.0366(9) Uani 1 1 d . . .
C21 C 0.3656(6) 0.9824(4) 0.3145(4) 0.0303(12) Uani 1 1 d . . .
C22 C 0.3034(6) 1.0852(4) 0.2773(5) 0.0401(14) Uani 1 1 d . . .
H22A H 0.3003 1.1087 0.2083 0.060 Uiso 1 1 calc R . .
H22B H 0.3586 1.1282 0.2804 0.060 Uiso 1 1 calc R . .
H22C H 0.2113 1.0853 0.3193 0.060 Uiso 1 1 calc R . .
O30 O 0.1273(4) 0.6010(3) 0.6188(3) 0.0387(10) Uani 1 1 d . . .
O31 O 0.1504(4) 0.7628(3) 0.5222(3) 0.0358(9) Uani 1 1 d . . .
C31 C 0.0812(6) 0.6884(4) 0.5832(5) 0.0367(13) Uani 1 1 d . . .
C32 C -0.0705(6) 0.7057(6) 0.6158(6) 0.055(2) Uani 1 1 d . . .
H32A H -0.0888 0.7574 0.6376 0.082 Uiso 1 1 calc R . .
H32B H -0.1110 0.6454 0.6711 0.082 Uiso 1 1 calc R . .
H32C H -0.1097 0.7256 0.5598 0.082 Uiso 1 1 calc R . .
O40 O 0.6761(4) 0.5887(3) 0.4126(3) 0.0367(10) Uani 1 1 d . . .
O41 O 0.7449(5) 0.7150(3) 0.4134(4) 0.0451(11) Uani 1 1 d . . .
C41 C 0.7562(6) 0.6282(4) 0.4291(5) 0.0332(12) Uani 1 1 d . . .
C42 C 0.8642(9) 0.5612(6) 0.4796(8) 0.070(3) Uani 1 1 d . . .
O50 O 0.4542(4) 0.7862(3) 0.4972(3) 0.0301(8) Uani 1 1 d . . .
O51 O 0.3730(4) 0.6608(3) 0.6443(3) 0.0354(9) Uani 1 1 d . . .
C51 C 0.4503(6) 0.7312(4) 0.5877(5) 0.0329(12) Uani 1 1 d . . .
C52 C 0.5439(8) 0.7531(6) 0.6313(6) 0.059(2) Uani 1 1 d . . .
H52A H 0.6365 0.7585 0.5884 0.088 Uiso 1 1 calc R . .
H52B H 0.5419 0.7003 0.6980 0.088 Uiso 1 1 calc R . .
H52C H 0.5138 0.8148 0.6356 0.088 Uiso 1 1 calc R . .
O60 O 0.6187(5) 0.6667(3) 0.2193(3) 0.0400(10) Uani 1 1 d . . .
O61 O 0.7485(5) 0.5291(3) 0.2490(3) 0.0438(11) Uani 1 1 d . . .
C61 C 0.7184(8) 0.6139(5) 0.1957(5) 0.0481(18) Uani 1 1 d . . .
C62 C 0.8125(12) 0.6615(7) 0.0927(7) 0.095(4) Uani 1 1 d . . .
H62A H 0.8546 0.7166 0.0864 0.143 Uiso 1 1 calc R . .
H62B H 0.7608 0.6850 0.0428 0.143 Uiso 1 1 calc R . .
H62C H 0.8832 0.6138 0.0821 0.143 Uiso 1 1 calc R . .
N70 N 0.7358(5) 0.9212(3) 0.3866(3) 0.0286(10) Uani 1 1 d . . .
C71 C 0.6744(6) 0.9922(5) 0.4131(5) 0.0393(14) Uani 1 1 d . . .
H71A H 0.5806 1.0066 0.4167 0.047 Uiso 1 1 calc R . .
C72 C 0.7417(7) 1.0455(5) 0.4356(6) 0.0509(18) Uani 1 1 d . . .
H72A H 0.6942 1.0942 0.4554 0.061 Uiso 1 1 calc R . .
C73 C 0.8777(7) 1.0266(5) 0.4288(5) 0.0417(14) Uani 1 1 d . . .
H73A H 0.9264 1.0627 0.4427 0.050 Uiso 1 1 calc R . .
C74 C 0.9435(6) 0.9531(4) 0.4010(5) 0.0365(13) Uani 1 1 d . . .
H74A H 1.0377 0.9383 0.3956 0.044 Uiso 1 1 calc R . .
C75 C 0.8683(5) 0.9027(4) 0.3817(4) 0.0294(11) Uani 1 1 d . . .
H75A H 0.9129 0.8522 0.3639 0.035 Uiso 1 1 calc R . .
O80 O 0.7528(4) 0.8845(4) 0.2039(3) 0.0429(11) Uani 1 1 d . . .
C81 C 0.7324(6) 0.9010(5) 0.1233(5) 0.0365(13) Uani 1 1 d . . .
N82 N 0.6107(5) 0.8799(3) 0.1210(4) 0.0323(10) Uani 1 1 d . . .
H82 H 0.5454 0.8598 0.1765 0.039 Uiso 1 1 calc R . .
C83 C 0.5862(6) 0.8887(4) 0.0367(5) 0.0363(13) Uani 1 1 d . . .
N84 N 0.6742(6) 0.9239(4) -0.0510(4) 0.0416(12) Uani 1 1 d . . .
C85 C 0.7968(7) 0.9502(5) -0.0550(5) 0.0444(15) Uani 1 1 d . . .
C86 C 0.8286(7) 0.9374(5) 0.0296(5) 0.0439(15) Uani 1 1 d . . .
H86 H 0.9157 0.9532 0.0245 0.053 Uiso 1 1 calc R . .
C87 C 0.4542(7) 0.8551(5) 0.0472(5) 0.0477(16) Uani 1 1 d . . .
H87A H 0.4329 0.8870 -0.0175 0.071 Uiso 1 1 calc R . .
H87B H 0.3827 0.8721 0.0953 0.071 Uiso 1 1 calc R . .
H87C H 0.4601 0.7842 0.0709 0.071 Uiso 1 1 calc R . .
C88 C 0.8941(8) 0.9917(7) -0.1554(5) 0.058(2) Uani 1 1 d . . .
H88A H 0.9290 0.9400 -0.1766 0.087 Uiso 1 1 calc R . .
H88B H 0.9695 1.0191 -0.1523 0.087 Uiso 1 1 calc R . .
H88C H 0.8476 1.0432 -0.2032 0.087 Uiso 1 1 calc R . .
C91 C 0.0855(10) 0.6255(6) 0.8463(8) 0.122(5) Uani 1 1 d DU . .
Cl11 Cl 0.0489(8) 0.7480(3) 0.7928(5) 0.196(3) Uani 1 1 d DU A .
Cl12 Cl -0.0631(7) 0.5654(5) 0.8902(4) 0.131(2) Uani 0.65 1 d PDU A 1
Cl13 Cl 0.1491(18) 0.5892(10) 0.9462(10) 0.177(6) Uani 0.35 1 d PDU A 2
C92 C 0.2861(14) 0.8406(11) 0.8532(10) 0.180(8) Uani 1 1 d DU . .
Cl21 Cl 0.1561(6) 0.8336(5) 0.9548(5) 0.183(2) Uani 1 1 d DU . .
Cl22 Cl 0.3893(9) 0.7366(7) 0.8849(9) 0.312(6) Uani 1 1 d DU . .
C93 C -0.4576(10) 0.4781(10) 0.8275(8) 0.109(4) Uani 1 1 d DU . .
Cl31 Cl -0.3150(6) 0.5190(4) 0.8272(4) 0.1588(19) Uani 1 1 d DU . .
Cl32 Cl -0.5684(9) 0.4331(9) 0.9432(5) 0.299(6) Uani 1 1 d DU . .

loop_
_atom_site_aniso_label
_atom_site_aniso_U_11
_atom_site_aniso_U_22
_atom_site_aniso_U_33
_atom_site_aniso_U_23
_atom_site_aniso_U_13
_atom_site_aniso_U_12
Mn1 0.0164(4) 0.0199(4) 0.0398(5) -0.0146(3) -0.0038(3) 0.0019(3)
Mn2 0.0213(4) 0.0206(4) 0.0342(4) -0.0135(3) -0.0020(3) 0.0015(3)
Mn3 0.0186(4) 0.0258(4) 0.0392(5) -0.0157(4) -0.0074(3) 0.0005(3)
Mn4 0.0214(4) 0.0216(4) 0.0372(5) -0.0138(3) 0.0008(3) 0.0019(3)
O1 0.0197(17) 0.0241(18) 0.038(2) -0.0153(16) -0.0049(15) 0.0007(14)
O2 0.0205(18) 0.0222(18) 0.040(2) -0.0156(16) -0.0016(15) 0.0029(14)
O3 0.0259(19) 0.0245(18) 0.036(2) -0.0143(16) -0.0028(16) 0.0021(15)
O10 0.027(2) 0.038(2) 0.060(3) -0.025(2) -0.0138(19) 0.0036(17)
O11 0.037(2) 0.042(2) 0.053(3) -0.028(2) -0.008(2) -0.0001(19)
C11 0.034(3) 0.038(3) 0.050(4) -0.017(3) -0.013(3) -0.001(3)
C12 0.055(5) 0.085(6) 0.087(6) -0.052(5) -0.033(5) 0.006(4)
O20 0.0204(18) 0.0231(18) 0.051(2) -0.0166(17) -0.0085(17) 0.0025(14)
O21 0.024(2) 0.029(2) 0.057(3) -0.0161(19) -0.0144(18) -0.0010(15)
C21 0.025(3) 0.025(3) 0.044(3) -0.017(2) -0.012(2) 0.002(2)
C22 0.033(3) 0.025(3) 0.062(4) -0.018(3) -0.015(3) 0.002(2)
O30 0.025(2) 0.028(2) 0.054(3) -0.0177(19) 0.0001(18) -0.0003(16)
O31 0.0241(19) 0.0263(19) 0.052(2) -0.0203(18) -0.0003(17) 0.0025(15)
C31 0.025(3) 0.033(3) 0.046(3) -0.019(3) -0.001(2) 0.002(2)
C32 0.021(3) 0.050(4) 0.079(5) -0.027(4) 0.004(3) 0.001(3)
O40 0.024(2) 0.028(2) 0.055(3) -0.0176(19) -0.0102(18) 0.0031(16)
O41 0.035(2) 0.036(2) 0.072(3) -0.028(2) -0.025(2) 0.0094(18)
C41 0.021(3) 0.031(3) 0.048(3) -0.020(3) -0.007(2) 0.002(2)
C42 0.052(5) 0.050(4) 0.127(8) -0.042(5) -0.057(5) 0.023(4)
O50 0.0224(18) 0.0278(19) 0.042(2) -0.0201(17) -0.0054(16) 0.0038(15)
O51 0.035(2) 0.028(2) 0.041(2) -0.0181(18) -0.0044(18) 0.0020(16)
C51 0.028(3) 0.030(3) 0.044(3) -0.024(3) -0.004(2) 0.005(2)
C52 0.055(5) 0.066(5) 0.055(4) -0.017(4) -0.023(4) -0.015(4)
O60 0.041(2) 0.029(2) 0.039(2) -0.0148(18) 0.0008(18) 0.0037(17)
O61 0.039(2) 0.032(2) 0.046(2) -0.019(2) 0.0057(19) 0.0055(18)
C61 0.055(4) 0.033(3) 0.040(3) -0.018(3) 0.008(3) 0.005(3)
C62 0.108(8) 0.051(5) 0.058(5) -0.009(4) 0.028(5) 0.025(5)
N70 0.021(2) 0.028(2) 0.036(2) -0.0154(19) -0.0069(18) 0.0027(17)
C71 0.025(3) 0.044(3) 0.062(4) -0.036(3) -0.017(3) 0.011(2)
C72 0.041(4) 0.049(4) 0.090(5) -0.052(4) -0.031(4) 0.022(3)
C73 0.038(3) 0.039(3) 0.062(4) -0.029(3) -0.022(3) 0.001(3)
C74 0.023(3) 0.036(3) 0.050(3) -0.019(3) -0.011(2) 0.001(2)
C75 0.024(3) 0.027(3) 0.037(3) -0.018(2) -0.009(2) 0.007(2)
O80 0.030(2) 0.059(3) 0.046(2) -0.027(2) -0.0065(19) -0.010(2)
C81 0.030(3) 0.039(3) 0.041(3) -0.020(3) -0.002(2) -0.009(2)
N82 0.024(2) 0.032(2) 0.039(3) -0.015(2) -0.0065(19) -0.0033(19)
C83 0.034(3) 0.033(3) 0.040(3) -0.012(3) -0.013(3) -0.004(2)
N84 0.045(3) 0.037(3) 0.042(3) -0.013(2) -0.016(2) -0.006(2)
C85 0.041(4) 0.042(4) 0.043(3) -0.014(3) -0.005(3) -0.010(3)
C86 0.031(3) 0.053(4) 0.045(4) -0.019(3) -0.001(3) -0.016(3)
C87 0.040(4) 0.047(4) 0.053(4) -0.013(3) -0.018(3) -0.010(3)
C88 0.055(5) 0.078(5) 0.038(4) -0.021(4) -0.004(3) -0.025(4)
C91 0.122(10) 0.102(9) 0.100(9) -0.030(8) -0.018(8) 0.033(8)
Cl11 0.312(8) 0.114(3) 0.239(6) -0.103(4) -0.176(6) 0.072(4)
Cl12 0.131(5) 0.151(5) 0.104(4) -0.056(4) -0.019(3) -0.009(4)
Cl13 0.192(15) 0.180(14) 0.166(12) -0.093(11) -0.065(11) 0.055(12)
C92 0.180(19) 0.175(16) 0.178(19) -0.099(16) 0.036(13) -0.077(12)
Cl21 0.171(5) 0.204(6) 0.180(5) -0.094(5) -0.049(4) 0.009(4)
Cl22 0.291(11) 0.236(9) 0.368(14) -0.189(10) 0.088(10) -0.069(8)
C93 0.120(10) 0.110(10) 0.113(9) -0.061(8) -0.028(8) -0.013(8)
Cl31 0.170(4) 0.146(4) 0.140(4) -0.032(3) -0.039(3) -0.050(3)
Cl32 0.282(9) 0.506(16) 0.171(6) -0.208(9) 0.064(6) -0.210(11)

loop_
_atom_type_symbol
_atom_type_description
_atom_type_scat_dispersion_real
_atom_type_scat_dispersion_imag
_atom_type_scat_source
C C 0.0033 0.0016 'International Tables Vol C Tables 4.2.6.8 and 6.1.1.4'
H H 0.0000 0.0000 'International Tables Vol C Tables 4.2.6.8 and 6.1.1.4'
N N 0.0061 0.0033 'International Tables Vol C Tables 4.2.6.8 and 6.1.1.4'
O O 0.0106 0.0060 'International Tables Vol C Tables 4.2.6.8 and 6.1.1.4'
Mn Mn 0.3368 0.7283 'International Tables Vol C Tables 4.2.6.8 and 6.1.1.4'
Cl Cl 0.1484 0.1585 'International Tables Vol C Tables 4.2.6.8 and 6.1.1.4'

loop_
_geom_angle_atom_site_label_1
_geom_angle_atom_site_label_2
_geom_angle_atom_site_label_3
_geom_angle
_geom_angle_site_symmetry_1
_geom_angle_site_symmetry_3
_geom_angle_publ_flag
Mn2 Mn1 Mn3 73.50(3) . . ?
Mn2 Mn1 O1 42.09(11) . . ?
Mn2 Mn1 O2 43.12(11) . . ?
Mn2 Mn1 O10 84.15(11) . . ?
Mn2 Mn1 O20 135.57(12) . . ?
Mn2 Mn1 O31 136.49(12) . . ?
Mn2 Mn1 O50 97.48(9) . . ?
Mn3 Mn1 O1 42.28(12) . . ?
Mn3 Mn1 O2 97.33(12) . . ?
Mn3 Mn1 O10 134.45(12) . . ?
Mn3 Mn1 O20 80.17(11) . . ?
Mn3 Mn1 O31 137.18(13) . . ?
Mn3 Mn1 O50 45.72(10) . . ?
O1 Mn1 O2 82.79(16) . . ?
O1 Mn1 O10 95.74(17) . . ?
O1 Mn1 O20 95.38(16) . . ?
O1 Mn1 O31 177.85(18) . . ?
O1 Mn1 O50 85.00(15) . . ?
O2 Mn1 O10 92.10(17) . . ?
O2 Mn1 O20 177.49(16) . . ?
O2 Mn1 O31 95.40(16) . . ?
O2 Mn1 O50 89.62(16) . . ?
O10 Mn1 O20 89.78(17) . . ?
O10 Mn1 O31 85.47(18) . . ?
O10 Mn1 O50 178.19(15) . . ?
O20 Mn1 O31 86.40(16) . . ?
O20 Mn1 O50 88.51(15) . . ?
O31 Mn1 O50 93.85(16) . . ?
Mn1 Mn2 O1 42.07(11) . . ?
Mn1 Mn2 O2 43.35(11) . . ?
Mn1 Mn2 O3 136.52(11) . . ?
Mn1 Mn2 O11 81.81(12) . . ?
Mn1 Mn2 O40 112.92(11) . . ?
Mn1 Mn2 O60 130.26(12) . . ?
O1 Mn2 O2 83.00(16) . . ?
O1 Mn2 O3 175.77(18) . . ?
O1 Mn2 O11 93.30(17) . . ?
O1 Mn2 O40 100.54(16) . . ?
O1 Mn2 O60 90.66(17) . . ?
O2 Mn2 O3 94.61(16) . . ?
O2 Mn2 O11 91.11(17) . . ?
O2 Mn2 O40 97.00(16) . . ?
O2 Mn2 O60 173.57(16) . . ?
O3 Mn2 O11 90.23(17) . . ?
O3 Mn2 O40 76.23(16) . . ?
O3 Mn2 O60 91.78(16) . . ?
O11 Mn2 O40 164.69(16) . . ?
O11 Mn2 O60 88.16(19) . . ?
O40 Mn2 O60 85.19(18) . . ?
Mn1 Mn3 O1 35.13(10) . . ?
Mn1 Mn3 O21 73.57(11) . . ?
Mn1 Mn3 O41 108.53(13) . . ?
Mn1 Mn3 O50 45.88(10) . . ?
Mn1 Mn3 N70 138.45(12) . . ?
Mn1 Mn3 O80 125.10(12) . . ?
O1 Mn3 O21 85.45(15) . . ?
O1 Mn3 O41 100.18(16) . . ?
O1 Mn3 O50 78.39(14) . . ?
O1 Mn3 N70 171.64(15) . . ?
O1 Mn3 O80 92.71(15) . . ?
O21 Mn3 O41 172.81(18) . . ?
O21 Mn3 O50 86.24(15) . . ?
O21 Mn3 N70 86.93(16) . . ?
O21 Mn3 O80 91.50(18) . . ?
O41 Mn3 O50 90.49(17) . . ?
O41 Mn3 N70 87.17(17) . . ?
O41 Mn3 O80 92.70(19) . . ?
O50 Mn3 N70 97.70(16) . . ?
O50 Mn3 O80 170.95(16) . . ?
N70 Mn3 O80 90.91(17) . . ?
O2 Mn4 O3 94.92(16) . 2_666 ?
O2 Mn4 O30 90.15(18) . . ?
O2 Mn4 O40 91.77(16) . 2_666 ?
O2 Mn4 O51 95.92(16) . . ?
O2 Mn4 O61 172.1(2) . 2_666 ?
O3 Mn4 O30 174.08(17) 2_666 . ?
O3 Mn4 O40 74.34(15) 2_666 2_666 ?
O3 Mn4 O51 87.48(16) 2_666 . ?
O3 Mn4 O61 91.37(18) 2_666 2_666 ?
O30 Mn4 O40 102.49(16) . 2_666 ?
O30 Mn4 O51 95.05(17) . . ?
O30 Mn4 O61 83.34(19) . 2_666 ?
O40 Mn4 O51 160.82(16) 2_666 . ?
O40 Mn4 O61 85.30(17) 2_666 2_666 ?
O51 Mn4 O61 89.14(18) . 2_666 ?
Mn1 O1 Mn2 95.85(17) . . ?
Mn1 O1 Mn3 102.59(17) . . ?
Mn2 O1 Mn3 123.26(19) . . ?
Mn1 O2 Mn2 93.53(17) . . ?
Mn1 O2 Mn4 121.0(2) . . ?
Mn2 O2 Mn4 141.0(2) . . ?
Mn2 O3 Mn4 113.66(19) . 2_666 ?
Mn1 O10 C11 123.0(4) . . ?
Mn2 O11 C11 125.9(4) . . ?
O10 C11 O11 125.2(6) . . ?
O10 C11 C12 117.5(6) . . ?
O11 C11 C12 117.3(6) . . ?
Mn1 O20 C21 130.8(3) . . ?
Mn3 O21 C21 130.7(4) . . ?
O20 C21 O21 124.5(5) . . ?
O20 C21 C22 116.6(5) . . ?
O21 C21 C22 118.8(5) . . ?
Mn4 O30 C31 127.3(4) . . ?
Mn1 O31 C31 127.5(4) . . ?
O30 C31 O31 125.9(5) . . ?
O30 C31 C32 117.3(5) . . ?
O31 C31 C32 116.8(5) . . ?
Mn2 O40 Mn4 87.44(15) . 2_666 ?
Mn2 O40 C41 134.9(4) . . ?
Mn4 O40 C41 136.1(4) 2_666 . ?
Mn3 O41 C41 137.2(4) . . ?
O40 C41 O41 123.8(5) . . ?
O40 C41 C42 116.6(5) . . ?
O41 C41 C42 119.4(6) . . ?
Mn1 O50 Mn3 88.39(14) . . ?
Mn1 O50 C51 123.7(4) . . ?
Mn3 O50 C51 135.8(4) . . ?
Mn4 O51 C51 127.5(4) . . ?
O50 C51 O51 124.9(6) . . ?
O50 C51 C52 117.1(5) . . ?
O51 C51 C52 118.0(6) . . ?
Mn2 O60 C61 130.2(4) . . ?
Mn4 O61 C61 132.0(4) 2_666 . ?
O60 C61 O61 126.9(6) . . ?
O60 C61 C62 116.6(6) . . ?
O61 C61 C62 116.5(6) . . ?
Mn3 N70 C71 120.6(4) . . ?
Mn3 N70 C75 122.2(4) . . ?
C71 N70 C75 117.2(5) . . ?
N70 C71 C72 123.2(5) . . ?
C71 C72 C73 118.9(6) . . ?
C72 C73 C74 118.7(6) . . ?
C73 C74 C75 118.5(5) . . ?
N70 C75 C74 123.5(5) . . ?
Mn3 O80 C81 131.2(4) . . ?
O80 C81 N82 120.7(5) . . ?
O80 C81 C86 125.2(6) . . ?
N82 C81 C86 114.1(6) . . ?
C81 N82 C83 123.4(5) . . ?
N82 C83 N84 122.8(6) . . ?
N82 C83 C87 117.4(6) . . ?
N84 C83 C87 119.8(6) . . ?
C83 N84 C85 116.9(6) . . ?
N84 C85 C86 122.1(6) . . ?
N84 C85 C88 116.0(6) . . ?
C86 C85 C88 121.9(6) . . ?
C81 C86 C85 120.5(6) . . ?
Cl11 C91 Cl12 108.3(6) . . ?
Cl11 C91 Cl13 112.5(7) . . ?
Cl12 C91 Cl13 106.7(9) . . ?
Cl21 C92 Cl22 110.2(7) . . ?
Cl31 C93 Cl32 111.9(6) . . ?

loop_
_geom_bond_atom_site_label_1
_geom_bond_atom_site_label_2
_geom_bond_distance
_geom_bond_site_symmetry_2
_geom_bond_publ_flag
Mn1 Mn2 2.7815(11) . ?
Mn1 Mn3 3.1774(11) . ?
Mn1 O1 1.873(4) . ?
Mn1 O2 1.913(4) . ?
Mn1 O10 2.193(5) . ?
Mn1 O20 1.969(4) . ?
Mn1 O31 1.983(4) . ?
Mn1 O50 2.282(4) . ?
Mn2 O1 1.874(4) . ?
Mn2 O2 1.905(4) . ?
Mn2 O3 1.950(4) . ?
Mn2 O11 2.179(5) . ?
Mn2 O40 2.305(4) . ?
Mn2 O60 1.985(4) . ?
Mn3 O1 2.190(4) . ?
Mn3 O21 2.159(4) . ?
Mn3 O41 2.125(4) . ?
Mn3 O50 2.276(4) . ?
Mn3 N70 2.246(5) . ?
Mn3 O80 2.150(4) . ?
Mn4 O2 1.866(4) . ?
Mn4 O3 1.932(4) 2_666 ?
Mn4 O30 1.970(4) . ?
Mn4 O40 2.396(4) 2_666 ?
Mn4 O51 2.176(4) . ?
Mn4 O61 1.968(4) 2_666 ?
O3 Mn4 1.932(4) 2_666 ?
O10 C11 1.251(8) . ?
O11 C11 1.281(8) . ?
C11 C12 1.511(10) . ?
O20 C21 1.266(7) . ?
O21 C21 1.263(7) . ?
C21 C22 1.515(8) . ?
O30 C31 1.266(7) . ?
O31 C31 1.266(7) . ?
C31 C32 1.514(8) . ?
O40 Mn4 2.396(4) 2_666 ?
O40 C41 1.266(7) . ?
O41 C41 1.240(7) . ?
C41 C42 1.526(9) . ?
O50 C51 1.262(7) . ?
O51 C51 1.261(7) . ?
C51 C52 1.511(9) . ?
O60 C61 1.275(7) . ?
O61 Mn4 1.968(4) 2_666 ?
O61 C61 1.229(8) . ?
C61 C62 1.509(10) . ?
N70 C71 1.345(7) . ?
N70 C75 1.339(7) . ?
C71 C72 1.392(9) . ?
C72 C73 1.370(9) . ?
C73 C74 1.402(9) . ?
C74 C75 1.381(8) . ?
O80 C81 1.249(8) . ?
C81 N82 1.376(8) . ?
C81 C86 1.414(8) . ?
N82 C83 1.367(8) . ?
C83 N84 1.315(8) . ?
C83 C87 1.487(9) . ?
N84 C85 1.380(9) . ?
C85 C86 1.386(10) . ?
C85 C88 1.490(9) . ?
C91 Cl11 1.705(7) . ?
C91 Cl12 1.726(8) . ?
C91 Cl13 1.704(8) . ?
C92 Cl21 1.715(8) . ?
C92 Cl22 1.721(9) . ?
C93 Cl31 1.711(8) . ?
C93 Cl32 1.710(8) . ?

loop_
_geom_hbond_atom_site_label_D
_geom_hbond_atom_site_label_H
_geom_hbond_atom_site_label_A
_geom_hbond_distance_DH
_geom_hbond_distance_HA
_geom_hbond_distance_DA
_geom_hbond_angle_DHA
_geom_hbond_site_symmetry_A
N82 H82 O1 0.88 1.96 2.759(6) 151.0 .
